data_7026843
loop_
_publ_author_name
'Blagg, Robin J.'
'Connelly, Neil G.'
'Haddow, Mairi F.'
'Hamilton, Alex'
'Lusi, Matteo'
'Orpen, A. Guy'
'Ridgway, Benjamin M.'

_publ_section_title
;
 Isomerism in rhodium(I) N,S-donor heteroscorpionates: ring substituent
 and ancillary ligand effects.
;
_journal_issue 48
_journal_name_full 'Dalton transactions (Cambridge, England : 2003)'
_journal_page_first 11616
_journal_page_last 11627
_journal_paper_doi 10.1039/c0dt00774a
_journal_volume 39
_journal_year 2010
_chemical_formula_moiety 'C32 H35 B N8 O P Rh S2, 2(C H2 Cl2)'
_chemical_formula_sum 'C34 H39 B Cl4 N8 O P Rh S2'
_chemical_formula_weight 926.34
_chemical_name_systematic
;
?
;
_space_group_IT_number 2
_symmetry_cell_setting triclinic
_symmetry_space_group_name_Hall '-P 1'
_symmetry_space_group_name_H-M 'P -1'
_atom_sites_solution_hydrogens geom
_atom_sites_solution_primary direct
_atom_sites_solution_secondary difmap
_audit_creation_method SHELXL-97
_cell_angle_alpha 82.695(2)
_cell_angle_beta 71.098(2)
_cell_angle_gamma 81.534(2)
_cell_formula_units_Z 2
_cell_length_a 11.3740(3)
_cell_length_b 13.0039(3)
_cell_length_c 14.7214(3)
_cell_measurement_reflns_used 16185
_cell_measurement_temperature 100(2)
_cell_measurement_theta_max 29.9974
_cell_measurement_theta_min 2.0064
_cell_volume 2030.17(9)
_computing_cell_refinement 'CrysAlis RED, Oxf Diff Ltd. V 1.171.32.5'
_computing_data_collection 'CrysAlis CCD, Oxf Diff Ltd. V 1.171.32.5'
_computing_data_reduction 'CrysAlis RED, Oxf Diff Ltd. V 1.171.32.5'
_computing_molecular_graphics 'Bruker ShelXTL'
_computing_publication_material 'Bruker ShelXTL'
_computing_structure_refinement 'SHELXL-97 (Sheldrick, 1997)'
_computing_structure_solution 'SHELXS-97 (Sheldrick, 1990)'
_diffrn_ambient_temperature 100(2)
_diffrn_measured_fraction_theta_full 1.000
_diffrn_measured_fraction_theta_max 0.916
_diffrn_measurement_device_type 'Oxford Diffraction - Gemini'
_diffrn_measurement_method w/scans
_diffrn_radiation_monochromator graphite
_diffrn_radiation_source 'fine-focus sealed tube'
_diffrn_radiation_type MoK\a
_diffrn_radiation_wavelength 0.71073
_diffrn_reflns_av_R_equivalents 0.0476
_diffrn_reflns_av_sigmaI/netI 0.1176
_diffrn_reflns_limit_h_max 15
_diffrn_reflns_limit_h_min -16
_diffrn_reflns_limit_k_max 16
_diffrn_reflns_limit_k_min -18
_diffrn_reflns_limit_l_max 20
_diffrn_reflns_limit_l_min -17
_diffrn_reflns_number 45489
_diffrn_reflns_theta_full 27.50
_diffrn_reflns_theta_max 30.06
_diffrn_reflns_theta_min 2.01
_exptl_absorpt_coefficient_mu 0.866
_exptl_absorpt_correction_T_max 0.841
_exptl_absorpt_correction_T_min 0.688
_exptl_absorpt_correction_type multi-scan
_exptl_absorpt_process_details
;
CrysAlis RED, Oxford Diffraction Ltd.,
Version 1.171.32.5 (release 08-05-2007 CrysAlis171 .NET)
(compiled May 8 2007,13:10:02)
Empirical absorption correction using spherical harmonics,
implemented in SCALE3 ABSPACK scaling algorithm.
;
_exptl_crystal_colour yellow
_exptl_crystal_density_diffrn 1.515
_exptl_crystal_density_method 'not measured'
_exptl_crystal_description block
_exptl_crystal_F_000 944
_exptl_crystal_size_max 0.54
_exptl_crystal_size_mid 0.21
_exptl_crystal_size_min 0.2
_refine_diff_density_max 0.981
_refine_diff_density_min -0.533
_refine_diff_density_rms 0.102
_refine_ls_extinction_method none
_refine_ls_goodness_of_fit_ref 0.907
_refine_ls_hydrogen_treatment constr
_refine_ls_matrix_type full
_refine_ls_number_parameters 492
_refine_ls_number_reflns 10904
_refine_ls_number_restraints 0
_refine_ls_restrained_S_all 0.907
_refine_ls_R_factor_all 0.0663
_refine_ls_R_factor_gt 0.0351
_refine_ls_shift/su_max 0.002
_refine_ls_shift/su_mean 0.000
_refine_ls_structure_factor_coef Fsqd
_refine_ls_weighting_details 'calc w=1/[\s^2^(Fo^2^)+(0.0403P)^2^+0.0000P] where P=(Fo^2^+2Fc^2^)/3'
_refine_ls_weighting_scheme calc
_refine_ls_wR_factor_gt 0.0771
_refine_ls_wR_factor_ref 0.0816
_reflns_number_gt 6363
_reflns_number_total 10904
_reflns_threshold_expression >2sigma(I)
_cod_data_source_file c0dt00774a.txt
_cod_data_source_block 16
_cod_original_cell_volume 2030.17(8)
_cod_original_sg_symbol_Hall -P1
_cod_original_sg_symbol_H-M P-1
_cod_database_code 7026843

loop_
_symmetry_equiv_pos_as_xyz
'x, y, z'
'-x, -y, -z'

loop_
_atom_site_label
_atom_site_type_symbol
_atom_site_fract_x
_atom_site_fract_y
_atom_site_fract_z
_atom_site_U_iso_or_equiv
_atom_site_adp_type
_atom_site_occupancy
_atom_site_symmetry_multiplicity
_atom_site_calc_flag
_atom_site_refinement_flags
_atom_site_disorder_assembly
_atom_site_disorder_group
Rh1 Rh 1.127458(18) 0.171281(16) 0.306372(14) 0.01551(6) Uani 1 1 d . . .
N1 N 0.85302(18) 0.19047(15) 0.42521(14) 0.0147(5) Uani 1 1 d . . .
N2 N 0.95443(18) 0.12073(15) 0.38755(13) 0.0138(4) Uani 1 1 d . . .
N3 N 0.90492(18) 0.34712(15) 0.48361(13) 0.0137(4) Uani 1 1 d . . .
N4 N 0.82718(18) 0.41543(15) 0.54958(14) 0.0152(5) Uani 1 1 d . . .
N5 N 1.00427(18) 0.36572(15) 0.58207(14) 0.0145(5) Uani 1 1 d . . .
N6 N 0.74462(18) 0.36912(15) 0.39398(14) 0.0152(5) Uani 1 1 d . . .
N7 N 0.63104(18) 0.34878(16) 0.46276(14) 0.0178(5) Uani 1 1 d . . .
N8 N 0.59752(19) 0.45236(16) 0.34112(15) 0.0183(5) Uani 1 1 d . . .
S1 S 1.14453(6) 0.24063(5) 0.44410(4) 0.01728(15) Uani 1 1 d . . .
S2 S 0.83066(6) 0.48177(5) 0.21883(5) 0.01977(15) Uani 1 1 d . . .
P1 P 1.12495(6) 0.08821(5) 0.18144(5) 0.01461(15) Uani 1 1 d . . .
O1 O 1.38311(18) 0.22816(15) 0.19988(13) 0.0318(5) Uani 1 1 d . . .
B1 B 0.8670(3) 0.3085(2) 0.4021(2) 0.0157(6) Uani 1 1 d . . .
H1 H 0.9345 0.3191 0.3395 0.019 Uiso 1 1 calc R . .
C1 C 1.2833(2) 0.2071(2) 0.23938(18) 0.0187(6) Uani 1 1 d . . .
C3 C 0.7586(2) 0.1379(2) 0.48287(17) 0.0193(6) Uani 1 1 d . . .
H3 H 0.6778 0.1683 0.5177 0.023 Uiso 1 1 calc R . .
C4 C 0.7990(2) 0.0324(2) 0.48272(18) 0.0201(6) Uani 1 1 d . . .
H4 H 0.7529 -0.0234 0.5168 0.024 Uiso 1 1 calc R . .
C5 C 0.9213(2) 0.0256(2) 0.42228(17) 0.0187(6) Uani 1 1 d . . .
H5 H 0.9742 -0.0378 0.4076 0.022 Uiso 1 1 calc R . .
C6 C 1.0130(2) 0.31751(19) 0.50332(17) 0.0146(5) Uani 1 1 d . . .
C7 C 0.8909(2) 0.42559(19) 0.60692(17) 0.0165(5) Uani 1 1 d . . .
C8 C 0.8478(2) 0.4915(2) 0.68906(17) 0.0197(6) Uani 1 1 d . . .
H8A H 0.7635 0.5261 0.6943 0.030 Uiso 1 1 calc R . .
H8B H 0.9051 0.5444 0.6786 0.030 Uiso 1 1 calc R . .
H8C H 0.8462 0.4478 0.7487 0.030 Uiso 1 1 calc R . .
C9 C 1.0984(2) 0.3508(2) 0.63325(18) 0.0209(6) Uani 1 1 d . . .
H9A H 1.0882 0.4117 0.6703 0.025 Uiso 1 1 calc R . .
H9B H 1.1832 0.3465 0.5857 0.025 Uiso 1 1 calc R . .
C10 C 1.0853(3) 0.2523(2) 0.70123(19) 0.0287(7) Uani 1 1 d . . .
H10A H 1.0015 0.2567 0.7485 0.043 Uiso 1 1 calc R . .
H10B H 1.1482 0.2447 0.7347 0.043 Uiso 1 1 calc R . .
H10C H 1.0978 0.1918 0.6644 0.043 Uiso 1 1 calc R . .
C11 C 0.7258(2) 0.43233(19) 0.31827(17) 0.0161(6) Uani 1 1 d . . .
C12 C 0.5456(2) 0.39820(19) 0.42841(19) 0.0188(6) Uani 1 1 d . . .
C13 C 0.4099(2) 0.3943(2) 0.4754(2) 0.0266(7) Uani 1 1 d . . .
H13A H 0.3771 0.3564 0.4371 0.040 Uiso 1 1 calc R . .
H13B H 0.3671 0.4655 0.4801 0.040 Uiso 1 1 calc R . .
H13C H 0.3954 0.3585 0.5401 0.040 Uiso 1 1 calc R . .
C14 C 0.5310(3) 0.5185(2) 0.28121(19) 0.0254(6) Uani 1 1 d . . .
H14A H 0.5774 0.5791 0.2506 0.030 Uiso 1 1 calc R . .
H14B H 0.4472 0.5453 0.3225 0.030 Uiso 1 1 calc R . .
C15 C 0.5165(3) 0.4596(2) 0.2033(2) 0.0337(7) Uani 1 1 d . . .
H15A H 0.5994 0.4369 0.1597 0.051 Uiso 1 1 calc R . .
H15B H 0.4683 0.5055 0.1667 0.051 Uiso 1 1 calc R . .
H15C H 0.4727 0.3984 0.2331 0.051 Uiso 1 1 calc R . .
C16 C 1.2174(2) 0.13665(19) 0.06130(17) 0.0172(6) Uani 1 1 d . . .
C17 C 1.1653(2) 0.20733(19) 0.00155(18) 0.0201(6) Uani 1 1 d . . .
H17 H 1.0778 0.2282 0.0216 0.024 Uiso 1 1 calc R . .
C18 C 1.2392(3) 0.2475(2) -0.08663(18) 0.0235(6) Uani 1 1 d . . .
H18 H 1.2026 0.2959 -0.1265 0.028 Uiso 1 1 calc R . .
C19 C 1.3664(3) 0.2171(2) -0.11659(19) 0.0259(6) Uani 1 1 d . . .
H19 H 1.4172 0.2444 -0.1772 0.031 Uiso 1 1 calc R . .
C20 C 1.4199(3) 0.1471(2) -0.0587(2) 0.0279(7) Uani 1 1 d . . .
H20 H 1.5073 0.1260 -0.0797 0.033 Uiso 1 1 calc R . .
C21 C 1.3458(2) 0.1076(2) 0.03021(19) 0.0233(6) Uani 1 1 d . . .
H21 H 1.3833 0.0602 0.0702 0.028 Uiso 1 1 calc R . .
C22 C 1.1873(2) -0.04980(19) 0.18593(17) 0.0156(5) Uani 1 1 d . . .
C23 C 1.2177(2) -0.0955(2) 0.26742(18) 0.0197(6) Uani 1 1 d . . .
H23 H 1.2040 -0.0553 0.3202 0.024 Uiso 1 1 calc R . .
C24 C 1.2681(2) -0.1998(2) 0.27218(19) 0.0243(6) Uani 1 1 d . . .
H24 H 1.2879 -0.2307 0.3282 0.029 Uiso 1 1 calc R . .
C25 C 1.2892(2) -0.2580(2) 0.1947(2) 0.0267(7) Uani 1 1 d . . .
H25 H 1.3237 -0.3290 0.1975 0.032 Uiso 1 1 calc R . .
C26 C 1.2602(2) -0.2128(2) 0.11377(19) 0.0237(6) Uani 1 1 d . . .
H26 H 1.2748 -0.2530 0.0608 0.028 Uiso 1 1 calc R . .
C27 C 1.2101(2) -0.1098(2) 0.10870(18) 0.0203(6) Uani 1 1 d . . .
H27 H 1.1909 -0.0796 0.0522 0.024 Uiso 1 1 calc R . .
C28 C 0.9683(2) 0.09397(19) 0.17063(16) 0.0143(5) Uani 1 1 d . . .
C29 C 0.9212(2) 0.0102(2) 0.14924(17) 0.0201(6) Uani 1 1 d . . .
H29 H 0.9696 -0.0561 0.1426 0.024 Uiso 1 1 calc R . .
C30 C 0.8029(2) 0.0237(2) 0.13757(18) 0.0230(6) Uani 1 1 d . . .
H30 H 0.7712 -0.0334 0.1225 0.028 Uiso 1 1 calc R . .
C31 C 0.7314(2) 0.1199(2) 0.14782(18) 0.0243(6) Uani 1 1 d . . .
H31 H 0.6511 0.1288 0.1393 0.029 Uiso 1 1 calc R . .
C32 C 0.7770(2) 0.2030(2) 0.17044(18) 0.0227(6) Uani 1 1 d . . .
H32 H 0.7280 0.2689 0.1783 0.027 Uiso 1 1 calc R . .
C33 C 0.8947(2) 0.18912(19) 0.18144(17) 0.0166(6) Uani 1 1 d . . .
H33 H 0.9258 0.2464 0.1968 0.020 Uiso 1 1 calc R . .
C34 C 0.8491(3) 0.5283(2) 0.9568(2) 0.0311(7) Uani 1 1 d . . .
H34A H 0.8436 0.5476 1.0211 0.037 Uiso 1 1 calc R . .
H34B H 0.9080 0.5714 0.9077 0.037 Uiso 1 1 calc R . .
Cl1 Cl 0.90745(7) 0.39529(6) 0.94733(5) 0.03341(18) Uani 1 1 d . . .
Cl2 Cl 0.70081(7) 0.55516(7) 0.94080(6) 0.0488(2) Uani 1 1 d . . .
C35A C 0.4155(3) 0.9891(3) 0.6318(2) 0.0528(10) Uani 0.809(2) 1 d P A 1
H35A H 0.4085 1.0293 0.5717 0.063 Uiso 0.809(2) 1 calc PR A 1
H35B H 0.3302 0.9776 0.6742 0.063 Uiso 0.809(2) 1 calc PR A 1
Cl3A Cl 0.50850(9) 0.86436(8) 0.60412(7) 0.0393(3) Uani 0.809(2) 1 d P A 1
Cl4A Cl 0.4853(3) 1.0584(2) 0.6886(2) 0.0744(10) Uani 0.809(2) 1 d P A 1
C35B C 0.4155(3) 0.9891(3) 0.6318(2) 0.0528(10) Uani 0.191(2) 1 d P A 2
H35C H 0.3333 0.9739 0.6777 0.063 Uiso 0.191(2) 1 calc PR A 2
H35D H 0.4509 0.9335 0.5873 0.063 Uiso 0.191(2) 1 calc PR A 2
Cl3B Cl 0.4124(5) 1.1418(4) 0.5602(5) 0.074(2) Uani 0.191(2) 1 d P A 2
Cl4B Cl 0.5178(13) 1.0171(12) 0.6870(8) 0.105(5) Uani 0.191(2) 1 d P A 2

loop_
_atom_site_aniso_label
_atom_site_aniso_U_11
_atom_site_aniso_U_22
_atom_site_aniso_U_33
_atom_site_aniso_U_23
_atom_site_aniso_U_13
_atom_site_aniso_U_12
Rh1 0.01613(11) 0.01420(12) 0.01725(12) -0.00199(8) -0.00622(8) -0.00212(8)
N1 0.0140(11) 0.0151(12) 0.0163(11) -0.0002(9) -0.0073(9) -0.0007(9)
N2 0.0151(11) 0.0124(12) 0.0152(11) -0.0023(9) -0.0068(9) 0.0004(9)
N3 0.0150(11) 0.0119(11) 0.0141(11) -0.0008(9) -0.0042(9) -0.0023(9)
N4 0.0160(11) 0.0132(11) 0.0146(11) -0.0010(9) -0.0027(9) -0.0012(9)
N5 0.0150(11) 0.0131(11) 0.0164(11) -0.0010(9) -0.0065(9) -0.0010(9)
N6 0.0155(11) 0.0131(12) 0.0175(11) -0.0007(9) -0.0058(9) -0.0022(9)
N7 0.0131(11) 0.0169(12) 0.0226(12) -0.0004(10) -0.0045(9) -0.0028(9)
N8 0.0183(11) 0.0131(12) 0.0272(13) -0.0004(10) -0.0135(10) 0.0000(9)
S1 0.0151(3) 0.0183(4) 0.0207(4) -0.0060(3) -0.0083(3) 0.0007(3)
S2 0.0257(4) 0.0170(4) 0.0184(3) 0.0022(3) -0.0101(3) -0.0038(3)
P1 0.0159(3) 0.0125(4) 0.0156(3) -0.0011(3) -0.0053(3) -0.0016(3)
O1 0.0241(11) 0.0381(13) 0.0341(12) -0.0020(10) -0.0063(9) -0.0133(10)
B1 0.0126(14) 0.0195(17) 0.0159(15) -0.0021(13) -0.0057(12) -0.0014(12)
C1 0.0243(15) 0.0166(15) 0.0191(14) -0.0049(11) -0.0113(12) -0.0018(12)
C3 0.0166(14) 0.0227(16) 0.0171(14) 0.0020(12) -0.0044(11) -0.0027(12)
C4 0.0211(14) 0.0139(14) 0.0255(15) 0.0027(11) -0.0082(12) -0.0043(11)
C5 0.0237(14) 0.0143(14) 0.0227(15) -0.0009(11) -0.0137(12) -0.0023(11)
C6 0.0192(14) 0.0131(14) 0.0135(13) 0.0008(11) -0.0067(11) -0.0058(11)
C7 0.0190(13) 0.0123(14) 0.0161(13) 0.0029(11) -0.0040(11) -0.0025(11)
C8 0.0228(14) 0.0172(15) 0.0198(14) -0.0051(12) -0.0067(12) -0.0014(11)
C9 0.0154(13) 0.0289(17) 0.0213(14) -0.0046(12) -0.0090(11) -0.0017(12)
C10 0.0327(17) 0.0328(18) 0.0238(16) 0.0016(13) -0.0171(13) 0.0016(14)
C11 0.0185(13) 0.0149(14) 0.0209(14) -0.0035(11) -0.0138(11) -0.0017(11)
C12 0.0176(14) 0.0099(14) 0.0310(16) -0.0049(12) -0.0099(12) -0.0003(11)
C13 0.0170(14) 0.0212(16) 0.0433(18) -0.0071(14) -0.0107(13) -0.0004(12)
C14 0.0270(15) 0.0190(15) 0.0364(17) 0.0002(13) -0.0215(13) 0.0027(12)
C15 0.0376(18) 0.0306(18) 0.0416(18) -0.0074(15) -0.0279(15) 0.0079(14)
C16 0.0221(14) 0.0117(14) 0.0183(14) -0.0037(11) -0.0055(11) -0.0035(11)
C17 0.0246(15) 0.0137(14) 0.0221(15) -0.0034(12) -0.0084(12) 0.0013(11)
C18 0.0332(17) 0.0161(15) 0.0209(15) -0.0006(12) -0.0092(13) -0.0014(12)
C19 0.0316(17) 0.0180(15) 0.0198(15) 0.0035(12) 0.0029(12) -0.0063(13)
C20 0.0234(15) 0.0212(16) 0.0336(17) -0.0007(13) -0.0024(13) -0.0017(12)
C21 0.0231(15) 0.0175(15) 0.0264(16) 0.0026(12) -0.0063(12) -0.0005(12)
C22 0.0138(13) 0.0127(14) 0.0211(14) -0.0005(11) -0.0059(11) -0.0038(10)
C23 0.0180(14) 0.0182(15) 0.0214(14) -0.0008(12) -0.0035(11) -0.0041(11)
C24 0.0204(15) 0.0237(16) 0.0272(16) 0.0058(13) -0.0067(12) -0.0060(12)
C25 0.0212(15) 0.0130(15) 0.0412(18) 0.0024(13) -0.0058(13) -0.0009(12)
C26 0.0246(15) 0.0179(16) 0.0291(16) -0.0085(13) -0.0059(13) -0.0042(12)
C27 0.0203(14) 0.0206(15) 0.0206(14) 0.0008(12) -0.0070(11) -0.0047(12)
C28 0.0172(13) 0.0151(14) 0.0110(12) 0.0001(10) -0.0052(10) -0.0025(11)
C29 0.0229(15) 0.0184(15) 0.0187(14) -0.0017(11) -0.0062(12) -0.0016(12)
C30 0.0249(15) 0.0249(16) 0.0234(15) -0.0057(12) -0.0099(12) -0.0073(13)
C31 0.0165(14) 0.0317(17) 0.0263(15) -0.0037(13) -0.0090(12) -0.0012(12)
C32 0.0205(14) 0.0195(15) 0.0288(16) -0.0064(12) -0.0094(12) 0.0031(12)
C33 0.0206(14) 0.0151(14) 0.0178(14) 0.0007(11) -0.0105(11) -0.0045(11)
C34 0.0338(17) 0.0260(17) 0.0386(18) -0.0072(14) -0.0180(14) -0.0001(14)
Cl1 0.0385(4) 0.0236(4) 0.0403(4) -0.0016(3) -0.0160(4) -0.0025(3)
Cl2 0.0361(5) 0.0726(7) 0.0422(5) -0.0191(5) -0.0227(4) 0.0162(4)
C35A 0.047(2) 0.079(3) 0.0305(19) -0.0001(18) -0.0086(17) -0.014(2)
Cl3A 0.0436(6) 0.0360(6) 0.0403(6) 0.0000(5) -0.0170(5) -0.0043(5)
Cl4A 0.0752(19) 0.0904(14) 0.0548(13) -0.0385(12) 0.0152(11) -0.0541(12)
C35B 0.047(2) 0.079(3) 0.0305(19) -0.0001(18) -0.0086(17) -0.014(2)
Cl3B 0.051(3) 0.057(4) 0.111(5) 0.012(3) -0.027(3) -0.012(3)
Cl4B 0.058(6) 0.241(16) 0.030(5) 0.032(7) -0.023(5) -0.077(9)

loop_
_atom_type_symbol
_atom_type_description
_atom_type_scat_dispersion_real
_atom_type_scat_dispersion_imag
_atom_type_scat_source
C C 0.0033 0.0016 'International Tables Vol C Tables 4.2.6.8 and 6.1.1.4'
H H 0.0000 0.0000 'International Tables Vol C Tables 4.2.6.8 and 6.1.1.4'
B B 0.0013 0.0007 'International Tables Vol C Tables 4.2.6.8 and 6.1.1.4'
Cl Cl 0.1484 0.1585 'International Tables Vol C Tables 4.2.6.8 and 6.1.1.4'
N N 0.0061 0.0033 'International Tables Vol C Tables 4.2.6.8 and 6.1.1.4'
O O 0.0106 0.0060 'International Tables Vol C Tables 4.2.6.8 and 6.1.1.4'
P P 0.1023 0.0942 'International Tables Vol C Tables 4.2.6.8 and 6.1.1.4'
Rh Rh -1.1178 0.9187 'International Tables Vol C Tables 4.2.6.8 and 6.1.1.4'
S S 0.1246 0.1234 'International Tables Vol C Tables 4.2.6.8 and 6.1.1.4'

loop_
_geom_angle_atom_site_label_1
_geom_angle_atom_site_label_2
_geom_angle_atom_site_label_3
_geom_angle
C1 Rh1 N2 175.96(10)
C1 Rh1 P1 90.62(7)
N2 Rh1 P1 89.58(5)
C1 Rh1 S1 88.39(7)
N2 Rh1 S1 90.94(5)
P1 Rh1 S1 173.06(2)
C3 N1 N2 109.1(2)
C3 N1 B1 132.4(2)
N2 N1 B1 118.38(19)
C5 N2 N1 106.9(2)
C5 N2 Rh1 131.58(17)
N1 N2 Rh1 121.06(15)
C6 N3 N4 110.20(17)
C6 N3 B1 125.95(19)
N4 N3 B1 123.80(18)
C7 N4 N3 105.01(19)
C6 N5 C7 107.50(19)
C6 N5 C9 125.3(2)
C7 N5 C9 127.1(2)
C11 N6 N7 111.02(19)
C11 N6 B1 128.0(2)
N7 N6 B1 120.2(2)
C12 N7 N6 105.5(2)
C12 N8 C11 107.8(2)
C12 N8 C14 127.1(2)
C11 N8 C14 125.1(2)
C6 S1 Rh1 113.56(8)
C16 P1 C28 103.16(11)
C16 P1 C22 101.87(11)
C28 P1 C22 106.80(11)
C16 P1 Rh1 116.78(8)
C28 P1 Rh1 112.98(8)
C22 P1 Rh1 113.95(8)
N6 B1 N1 110.36(19)
N6 B1 N3 110.8(2)
N1 B1 N3 108.5(2)
N6 B1 H1 109.0
N1 B1 H1 109.0
N3 B1 H1 109.0
O1 C1 Rh1 177.5(2)
N1 C3 C4 108.5(2)
N1 C3 H3 125.7
C4 C3 H3 125.7
C3 C4 C5 105.1(2)
C3 C4 H4 127.4
C5 C4 H4 127.4
N2 C5 C4 110.4(2)
N2 C5 H5 124.8
C4 C5 H5 124.8
N3 C6 N5 106.3(2)
N3 C6 S1 130.79(17)
N5 C6 S1 122.90(18)
N4 C7 N5 111.0(2)
N4 C7 C8 125.5(2)
N5 C7 C8 123.5(2)
C7 C8 H8A 109.5
C7 C8 H8B 109.5
H8A C8 H8B 109.5
C7 C8 H8C 109.5
H8A C8 H8C 109.5
H8B C8 H8C 109.5
N5 C9 C10 111.2(2)
N5 C9 H9A 109.4
C10 C9 H9A 109.4
N5 C9 H9B 109.4
C10 C9 H9B 109.4
H9A C9 H9B 108.0
C9 C10 H10A 109.5
C9 C10 H10B 109.5
H10A C10 H10B 109.5
C9 C10 H10C 109.5
H10A C10 H10C 109.5
H10B C10 H10C 109.5
N6 C11 N8 104.5(2)
N6 C11 S2 129.69(18)
N8 C11 S2 125.75(19)
N7 C12 N8 111.1(2)
N7 C12 C13 124.3(2)
N8 C12 C13 124.6(2)
C12 C13 H13A 109.5
C12 C13 H13B 109.5
H13A C13 H13B 109.5
C12 C13 H13C 109.5
H13A C13 H13C 109.5
H13B C13 H13C 109.5
N8 C14 C15 111.9(2)
N8 C14 H14A 109.2
C15 C14 H14A 109.2
N8 C14 H14B 109.2
C15 C14 H14B 109.2
H14A C14 H14B 107.9
C14 C15 H15A 109.5
C14 C15 H15B 109.5
H15A C15 H15B 109.5
C14 C15 H15C 109.5
H15A C15 H15C 109.5
H15B C15 H15C 109.5
C21 C16 C17 118.3(2)
C21 C16 P1 119.2(2)
C17 C16 P1 122.35(19)
C18 C17 C16 120.9(2)
C18 C17 H17 119.5
C16 C17 H17 119.5
C19 C18 C17 119.9(3)
C19 C18 H18 120.1
C17 C18 H18 120.1
C20 C19 C18 120.1(3)
C20 C19 H19 119.9
C18 C19 H19 119.9
C19 C20 C21 120.0(3)
C19 C20 H20 120.0
C21 C20 H20 120.0
C20 C21 C16 120.7(3)
C20 C21 H21 119.6
C16 C21 H21 119.6
C23 C22 C27 118.7(2)
C23 C22 P1 119.14(18)
C27 C22 P1 122.09(19)
C22 C23 C24 120.6(2)
C22 C23 H23 119.7
C24 C23 H23 119.7
C25 C24 C23 119.6(3)
C25 C24 H24 120.2
C23 C24 H24 120.2
C26 C25 C24 120.0(3)
C26 C25 H25 120.0
C24 C25 H25 120.0
C25 C26 C27 120.7(2)
C25 C26 H26 119.6
C27 C26 H26 119.6
C26 C27 C22 120.4(2)
C26 C27 H27 119.8
C22 C27 H27 119.8
C33 C28 C29 118.7(2)
C33 C28 P1 117.10(17)
C29 C28 P1 124.16(19)
C30 C29 C28 119.9(2)
C30 C29 H29 120.0
C28 C29 H29 120.0
C31 C30 C29 120.3(2)
C31 C30 H30 119.8
C29 C30 H30 119.8
C32 C31 C30 120.0(2)
C32 C31 H31 120.0
C30 C31 H31 120.0
C33 C32 C31 119.4(2)
C33 C32 H32 120.3
C31 C32 H32 120.3
C32 C33 C28 121.7(2)
C32 C33 H33 119.2
C28 C33 H33 119.2
Cl2 C34 Cl1 111.89(15)
Cl2 C34 H34A 109.2
Cl1 C34 H34A 109.2
Cl2 C34 H34B 109.2
Cl1 C34 H34B 109.2
H34A C34 H34B 107.9
Cl4A C35A Cl3A 109.6(2)
Cl4A C35A H35A 109.8
Cl3A C35A H35A 109.8
Cl4A C35A H35B 109.8
Cl3A C35A H35B 109.8
H35A C35A H35B 108.2

loop_
_geom_bond_atom_site_label_1
_geom_bond_atom_site_label_2
_geom_bond_distance
Rh1 C1 1.824(3)
Rh1 N2 2.095(2)
Rh1 P1 2.2579(6)
Rh1 S1 2.3944(6)
N1 C3 1.349(3)
N1 N2 1.366(3)
N1 B1 1.550(3)
N2 C5 1.336(3)
N3 C6 1.345(3)
N3 N4 1.395(3)
N3 B1 1.559(3)
N4 C7 1.307(3)
N5 C6 1.356(3)
N5 C7 1.369(3)
N5 C9 1.475(3)
N6 C11 1.354(3)
N6 N7 1.396(3)
N6 B1 1.527(3)
N7 C12 1.290(3)
N8 C12 1.377(3)
N8 C11 1.379(3)
N8 C14 1.462(3)
S1 C6 1.713(2)
S2 C11 1.683(3)
P1 C16 1.827(3)
P1 C28 1.830(2)
P1 C22 1.831(2)
O1 C1 1.151(3)
B1 H1 1.0000
C3 C4 1.381(3)
C3 H3 0.9500
C4 C5 1.384(3)
C4 H4 0.9500
C5 H5 0.9500
C7 C8 1.481(3)
C8 H8A 0.9800
C8 H8B 0.9800
C8 H8C 0.9800
C9 C10 1.516(4)
C9 H9A 0.9900
C9 H9B 0.9900
C10 H10A 0.9800
C10 H10B 0.9800
C10 H10C 0.9800
C12 C13 1.479(3)
C13 H13A 0.9800
C13 H13B 0.9800
C13 H13C 0.9800
C14 C15 1.521(3)
C14 H14A 0.9900
C14 H14B 0.9900
C15 H15A 0.9800
C15 H15B 0.9800
C15 H15C 0.9800
C16 C21 1.391(3)
C16 C17 1.393(3)
C17 C18 1.384(4)
C17 H17 0.9500
C18 C19 1.381(4)
C18 H18 0.9500
C19 C20 1.377(4)
C19 H19 0.9500
C20 C21 1.389(4)
C20 H20 0.9500
C21 H21 0.9500
C22 C23 1.392(3)
C22 C27 1.395(3)
C23 C24 1.395(4)
C23 H23 0.9500
C24 C25 1.386(4)
C24 H24 0.9500
C25 C26 1.376(4)
C25 H25 0.9500
C26 C27 1.379(3)
C26 H26 0.9500
C27 H27 0.9500
C28 C33 1.384(3)
C28 C29 1.394(3)
C29 C30 1.393(3)
C29 H29 0.9500
C30 C31 1.385(4)
C30 H30 0.9500
C31 C32 1.385(3)
C31 H31 0.9500
C32 C33 1.382(3)
C32 H32 0.9500
C33 H33 0.9500
C34 Cl2 1.757(3)
C34 Cl1 1.765(3)
C34 H34A 0.9900
C34 H34B 0.9900
C35A Cl4A 1.724(4)
C35A Cl3A 1.817(4)
C35A H35A 0.9900
C35A H35B 0.9900

loop_
_geom_torsion_atom_site_label_1
_geom_torsion_atom_site_label_2
_geom_torsion_atom_site_label_3
_geom_torsion_atom_site_label_4
_geom_torsion
C3 N1 N2 C5 0.1(2)
B1 N1 N2 C5 176.28(19)
C3 N1 N2 Rh1 -173.05(14)
B1 N1 N2 Rh1 3.1(2)
P1 Rh1 N2 C5 66.6(2)
S1 Rh1 N2 C5 -106.5(2)
P1 Rh1 N2 N1 -122.12(15)
S1 Rh1 N2 N1 64.79(15)
C6 N3 N4 C7 0.4(3)
B1 N3 N4 C7 178.0(2)
C11 N6 N7 C12 0.6(2)
B1 N6 N7 C12 -169.68(19)
C1 Rh1 S1 C6 134.83(12)
N2 Rh1 S1 C6 -49.16(11)
C1 Rh1 P1 C16 -28.30(13)
N2 Rh1 P1 C16 155.74(11)
C1 Rh1 P1 C28 -147.71(12)
N2 Rh1 P1 C28 36.33(10)
C1 Rh1 P1 C22 90.15(12)
N2 Rh1 P1 C22 -85.81(10)
C11 N6 B1 N1 -122.9(2)
N7 N6 B1 N1 45.6(3)
C11 N6 B1 N3 116.9(2)
N7 N6 B1 N3 -74.7(3)
C3 N1 B1 N6 -39.0(3)
N2 N1 B1 N6 145.90(19)
C3 N1 B1 N3 82.6(3)
N2 N1 B1 N3 -92.5(2)
C6 N3 B1 N6 -173.1(2)
N4 N3 B1 N6 9.6(3)
C6 N3 B1 N1 65.6(3)
N4 N3 B1 N1 -111.7(2)
N2 N1 C3 C4 0.0(3)
B1 N1 C3 C4 -175.4(2)
N1 C3 C4 C5 -0.1(3)
N1 N2 C5 C4 -0.2(3)
Rh1 N2 C5 C4 171.98(16)
C3 C4 C5 N2 0.2(3)
N4 N3 C6 N5 0.6(3)
B1 N3 C6 N5 -177.0(2)
N4 N3 C6 S1 -176.49(19)
B1 N3 C6 S1 5.9(4)
C7 N5 C6 N3 -1.3(3)
C9 N5 C6 N3 175.9(2)
C7 N5 C6 S1 176.10(18)
C9 N5 C6 S1 -6.7(3)
Rh1 S1 C6 N3 -2.2(3)
Rh1 S1 C6 N5 -178.82(17)
N3 N4 C7 N5 -1.2(3)
N3 N4 C7 C8 179.5(2)
C6 N5 C7 N4 1.6(3)
C9 N5 C7 N4 -175.6(2)
C6 N5 C7 C8 -179.1(2)
C9 N5 C7 C8 3.8(4)
C6 N5 C9 C10 -80.8(3)
C7 N5 C9 C10 95.8(3)
N7 N6 C11 N8 0.5(2)
B1 N6 C11 N8 169.8(2)
N7 N6 C11 S2 178.41(17)
B1 N6 C11 S2 -12.3(4)
C12 N8 C11 N6 -1.4(2)
C14 N8 C11 N6 179.4(2)
C12 N8 C11 S2 -179.36(17)
C14 N8 C11 S2 1.4(3)
N6 N7 C12 N8 -1.5(3)
N6 N7 C12 C13 176.8(2)
C11 N8 C12 N7 1.9(3)
C14 N8 C12 N7 -179.0(2)
C11 N8 C12 C13 -176.4(2)
C14 N8 C12 C13 2.8(4)
C12 N8 C14 C15 -95.7(3)
C11 N8 C14 C15 83.4(3)
C28 P1 C16 C21 -155.51(19)
C22 P1 C16 C21 -44.9(2)
Rh1 P1 C16 C21 79.9(2)
C28 P1 C16 C17 28.7(2)
C22 P1 C16 C17 139.4(2)
Rh1 P1 C16 C17 -95.82(19)
C21 C16 C17 C18 0.2(4)
P1 C16 C17 C18 175.95(18)
C16 C17 C18 C19 0.4(4)
C17 C18 C19 C20 -0.3(4)
C18 C19 C20 C21 -0.4(4)
C19 C20 C21 C16 0.9(4)
C17 C16 C21 C20 -0.8(4)
P1 C16 C21 C20 -176.72(19)
C16 P1 C22 C23 133.5(2)
C28 P1 C22 C23 -118.6(2)
Rh1 P1 C22 C23 6.9(2)
C16 P1 C22 C27 -43.9(2)
C28 P1 C22 C27 63.9(2)
Rh1 P1 C22 C27 -170.58(17)
C27 C22 C23 C24 -0.9(4)
P1 C22 C23 C24 -178.50(19)
C22 C23 C24 C25 0.6(4)
C23 C24 C25 C26 -0.1(4)
C24 C25 C26 C27 0.0(4)
C25 C26 C27 C22 -0.3(4)
C23 C22 C27 C26 0.8(4)
P1 C22 C27 C26 178.28(19)
C16 P1 C28 C33 -83.1(2)
C22 P1 C28 C33 169.93(18)
Rh1 P1 C28 C33 43.9(2)
C16 P1 C28 C29 94.6(2)
C22 P1 C28 C29 -12.3(2)
Rh1 P1 C28 C29 -138.36(19)
C33 C28 C29 C30 1.1(4)
P1 C28 C29 C30 -176.66(19)
C28 C29 C30 C31 -0.5(4)
C29 C30 C31 C32 -0.5(4)
C30 C31 C32 C33 0.8(4)
C31 C32 C33 C28 -0.1(4)
C29 C28 C33 C32 -0.8(4)
P1 C28 C33 C32 177.1(2)
